data_2238860
loop_
_publ_author_name
'Bugenhagen, Bernhard'
'Al Jasem, Yosef'
'Thiemann, Thies'

_publ_section_title
;
 2,5-Dimethoxybenzonitrile
;
_journal_coeditor_code GK2594
_journal_issue 12
_journal_name_full 'Acta Crystallographica Section E'
_journal_page_first o1808
_journal_paper_doi 10.1107/S1600536813031309
_journal_volume 69
_journal_year 2013
_chemical_formula_iupac 'C9 H9 N O2'
_chemical_formula_moiety 'C9 H9 N O2'
_chemical_formula_sum 'C9 H9 N O2'
_chemical_formula_weight 163.17
_chemical_melting_point_gt 360
_chemical_melting_point_lt 361
_chemical_name_systematic
;
2,5-Dimethoxybenzonitrile
;
_space_group_crystal_system monoclinic
_space_group_IT_number 14
_space_group_name_Hall '-P 2yn'
_space_group_name_H-M_alt 'P 1 21/n 1'
_symmetry_space_group_name_Hall '-P 2yn'
_symmetry_space_group_name_H-M 'P 1 21/n 1'
_atom_sites_solution_hydrogens geom
_atom_sites_solution_primary direct
_audit_creation_method
;
Olex2 1.2
(compiled 2013.09.17 svn.r2790 for OlexSys, GUI svn.r4601)
;
_cell_angle_alpha 90
_cell_angle_beta 93.400(3)
_cell_angle_gamma 90
_cell_formula_units_Z 4
_cell_length_a 3.91001(15)
_cell_length_b 11.3347(4)
_cell_length_c 17.8432(6)
_cell_measurement_reflns_used 1290
_cell_measurement_temperature 100.0(10)
_cell_measurement_theta_max 32.0020
_cell_measurement_theta_min 3.5810
_cell_volume 789.40(5)
_computing_cell_refinement
;
CrysAlis Pro (Agilent, 2013)
;
_computing_data_collection
;
CrysAlis Pro (Agilent, 2013)
;
_computing_data_reduction
;
CrysAlis Pro (Agilent, 2013)
;
_computing_molecular_graphics
;
PLATON (Spek, 2009); Mercury (Macrae <i>et al.</i>, 2008)
;
_computing_publication_material
;
SHELXL97 (Sheldrick, 2008) and PLATON (Spek, 2009)
;
_computing_structure_refinement
;
SHELXL97 (Sheldrick, 2008) within OLEX2 (Dolomanov <i>et al.</i>,
2009)
;
_computing_structure_solution
;
SHELXS97 (Sheldrick, 2008)
;
_diffrn_ambient_temperature 100.0(10)
_diffrn_detector_area_resol_mean 10.4127
_diffrn_measured_fraction_theta_full 0.9882
_diffrn_measured_fraction_theta_max 0.9157
_diffrn_measurement_device_type
;
Agilent  SuperNova (Dual, Cu at
zero, Atlas)
;
_diffrn_measurement_method '\w scans'
_diffrn_radiation_monochromator mirror
_diffrn_radiation_type 'Mo K\a'
_diffrn_radiation_wavelength 0.7107
_diffrn_reflns_av_R_equivalents 0.0256
_diffrn_reflns_limit_h_max 4
_diffrn_reflns_limit_h_min -5
_diffrn_reflns_limit_k_max 14
_diffrn_reflns_limit_k_min -9
_diffrn_reflns_limit_l_max 23
_diffrn_reflns_limit_l_min -21
_diffrn_reflns_number 3225
_diffrn_reflns_theta_full 25.242
_diffrn_reflns_theta_max 27.499
_diffrn_reflns_theta_min 3.595
_diffrn_standards_number 0
_exptl_absorpt_coefficient_mu 0.098
_exptl_absorpt_correction_T_max 1.000
_exptl_absorpt_correction_T_min 0.899
_exptl_absorpt_correction_type multi-scan
_exptl_absorpt_process_details
;
(CrysAlis Pro; Agilent, 2013)
;
_exptl_crystal_colour colourless
_exptl_crystal_density_diffrn 1.373
_exptl_crystal_description block
_exptl_crystal_F_000 344
_exptl_crystal_size_max 0.60
_exptl_crystal_size_mid 0.25
_exptl_crystal_size_min 0.23
_refine_diff_density_max 0.205
_refine_diff_density_min -0.244
_refine_ls_extinction_method none
_refine_ls_goodness_of_fit_ref 1.058
_refine_ls_hydrogen_treatment constr
_refine_ls_matrix_type full
_refine_ls_number_parameters 111
_refine_ls_number_reflns 1785
_refine_ls_number_restraints 0
_refine_ls_restrained_S_all 1.058
_refine_ls_R_factor_all 0.0596
_refine_ls_R_factor_gt 0.0439
_refine_ls_shift/su_max 0.000
_refine_ls_shift/su_mean 0.000
_refine_ls_structure_factor_coef Fsqd
_refine_ls_weighting_details 'w=1/[\s^2^(Fo^2^)+(0.0480P)^2^+0.1100P] where P=(Fo^2^+2Fc^2^)/3'
_refine_ls_weighting_scheme calc
_refine_ls_wR_factor_gt 0.1028
_refine_ls_wR_factor_ref 0.1160
_reflns_number_gt 1374
_reflns_number_total 1785
_reflns_threshold_expression 'I > 2\s(I)'
_cod_data_source_file gk2594.cif
_cod_data_source_block I
_cod_database_code 2238860
_shelx_space_group_comment
;
The symmetry employed for this shelxl refinement is uniquely defined
by the following loop, which should always be used as a source of
symmetry information in preference to the above space-group names.
They are only intended as comments.
;
_shelxl_version_number .2013

loop_
_space_group_symop_operation_xyz
'x, y, z'
'-x+1/2, y+1/2, -z+1/2'
'-x, -y, -z'
'x-1/2, -y-1/2, z-1/2'

loop_
_atom_site_type_symbol
_atom_site_label
_atom_site_fract_x
_atom_site_fract_y
_atom_site_fract_z
_atom_site_U_iso_or_equiv
_atom_site_adp_type
_atom_site_calc_flag
_atom_site_occupancy
C C1 1.1608(4) 0.84580(13) 0.32618(8) 0.0170(3) Uani d 1
C C2 1.1137(4) 0.96337(13) 0.34798(7) 0.0170(3) Uani d 1
C C3 0.9434(4) 1.03957(13) 0.29791(8) 0.0178(3) Uani d 1
C C4 0.8238(4) 1.00071(13) 0.22693(8) 0.0180(3) Uani d 1
C C5 0.8723(4) 0.88435(13) 0.20555(8) 0.0166(3) Uani d 1
C C6 1.0425(4) 0.80699(13) 0.25538(7) 0.0178(3) Uani d 1
C C7 1.3310(4) 0.76401(14) 0.37753(8) 0.0193(3) Uani d 1
C C8 1.1889(4) 1.11088(14) 0.44323(8) 0.0214(4) Uani d 1
C C9 0.5943(4) 0.91476(14) 0.08362(8) 0.0227(4) Uani d 1
H H3 0.9077 1.1192 0.3120 0.021 Uiso calc 1
H H4 0.7086 1.0541 0.1930 0.022 Uiso calc 1
H H6 1.0782 0.7274 0.2410 0.021 Uiso calc 1
H H8A 1.2963 1.1668 0.4099 0.032 Uiso calc 1
H H8B 1.2895 1.1202 0.4945 0.032 Uiso calc 1
H H8C 0.9421 1.1264 0.4425 0.032 Uiso calc 1
H H9A 0.5317 0.8708 0.0375 0.034 Uiso calc 1
H H9B 0.7498 0.9793 0.0723 0.034 Uiso calc 1
H H9C 0.3872 0.9472 0.1041 0.034 Uiso calc 1
N N1 1.4646(4) 0.69750(12) 0.41812(7) 0.0264(3) Uani d 1
O O1 1.2456(3) 0.99244(9) 0.41788(5) 0.0202(3) Uani d 1
O O2 0.7618(3) 0.83694(9) 0.13775(5) 0.0219(3) Uani d 1

loop_
_atom_site_aniso_label
_atom_site_aniso_U_11
_atom_site_aniso_U_22
_atom_site_aniso_U_33
_atom_site_aniso_U_12
_atom_site_aniso_U_13
_atom_site_aniso_U_23
C1 0.0161(7) 0.0162(8) 0.0189(7) -0.0002(6) 0.0038(5) 0.0027(6)
C2 0.0161(8) 0.0185(8) 0.0165(7) -0.0017(6) 0.0025(5) 0.0012(6)
C3 0.0184(8) 0.0147(7) 0.0204(7) 0.0000(6) 0.0026(6) -0.0003(6)
C4 0.0178(8) 0.0170(7) 0.0194(7) 0.0008(6) 0.0024(6) 0.0039(6)
C5 0.0157(7) 0.0176(8) 0.0165(7) -0.0028(6) 0.0020(5) 0.0008(6)
C6 0.0169(8) 0.0164(7) 0.0206(7) -0.0007(6) 0.0041(6) -0.0001(6)
C7 0.0210(8) 0.0174(8) 0.0196(7) -0.0005(7) 0.0030(6) -0.0018(6)
C8 0.0260(9) 0.0184(8) 0.0196(7) 0.0012(7) -0.0007(6) -0.0027(6)
C9 0.0256(9) 0.0229(8) 0.0189(7) -0.0011(7) -0.0029(6) 0.0031(6)
N1 0.0334(9) 0.0212(7) 0.0243(7) 0.0046(6) -0.0004(6) 0.0003(6)
O1 0.0258(6) 0.0172(6) 0.0171(5) 0.0027(5) -0.0029(4) -0.0009(4)
O2 0.0281(6) 0.0196(6) 0.0174(5) 0.0000(5) -0.0033(4) 0.0002(4)

loop_
_atom_type_symbol
_atom_type_description
_atom_type_scat_dispersion_real
_atom_type_scat_dispersion_imag
_atom_type_scat_source
C C 0.0033 0.0016 'International Tables Vol C Tables 4.2.6.8 and 6.1.1.4'
H H 0.0000 0.0000 'International Tables Vol C Tables 4.2.6.8 and 6.1.1.4'
N N 0.0061 0.0033 'International Tables Vol C Tables 4.2.6.8 and 6.1.1.4'
O O 0.0106 0.0060 'International Tables Vol C Tables 4.2.6.8 and 6.1.1.4'

loop_
_geom_angle_atom_site_label_1
_geom_angle_atom_site_label_2
_geom_angle_atom_site_label_3
_geom_angle
C1 C6 H6 119.9
C2 C1 C7 119.92(13)
C2 C3 C4 120.75(14)
C2 C3 H3 119.6
C2 O1 C8 117.18(11)
C3 C4 H4 119.8
C3 C2 C1 118.65(13)
C4 C3 H3 119.6
C4 C5 C6 119.42(13)
C5 C4 H4 119.8
C5 C4 C3 120.35(14)
C5 C6 C1 120.16(14)
C5 C6 H6 119.9
C5 O2 C9 117.39(11)
C6 C1 C7 119.42(13)
C6 C1 C2 120.67(14)
H8A C8 H8C 109.5
H8A C8 H8B 109.5
H8B C8 H8C 109.5
H9A C9 H9C 109.5
H9A C9 H9B 109.5
H9B C9 H9C 109.5
N1 C7 C1 179.12(16)
O1 C8 H8C 109.5
O1 C8 H8B 109.5
O1 C8 H8A 109.5
O1 C2 C1 115.77(13)
O1 C2 C3 125.57(14)
O2 C9 H9C 109.5
O2 C9 H9B 109.5
O2 C9 H9A 109.5
O2 C5 C4 125.03(13)
O2 C5 C6 115.55(13)

loop_
_geom_bond_atom_site_label_1
_geom_bond_atom_site_label_2
_geom_bond_distance
C2 C1 1.404(2)
C2 C3 1.384(2)
C3 C4 1.395(2)
C3 H3 0.9500
C4 H4 0.9500
C5 C4 1.389(2)
C5 C6 1.390(2)
C6 C1 1.391(2)
C6 H6 0.9500
C7 N1 1.1492(19)
C7 C1 1.439(2)
C8 H8C 0.9800
C8 H8B 0.9800
C8 H8A 0.9800
C9 H9C 0.9800
C9 H9B 0.9800
C9 H9A 0.9800
O1 C8 1.4381(18)
O1 C2 1.3616(17)
O2 C9 1.4370(18)
O2 C5 1.3700(17)

loop_
_geom_hbond_atom_site_label_D
_geom_hbond_atom_site_label_H
_geom_hbond_atom_site_label_A
_geom_hbond_site_symmetry_A
_geom_hbond_distance_DH
_geom_hbond_distance_HA
_geom_hbond_distance_DA
_geom_hbond_angle_DHA
C8 H8B O1 3_876 0.98 2.65 3.428(2) 136
C8 H8B N1 3_876 0.98 2.73 3.504(2) 136
C9 H9B N1 2_755 0.98 2.71 3.640(2) 158
